data_2242747
loop_
_publ_author_name
'Sausa, Rosario C.'
'Lastovickova, Dominika N.'
'La Scala, John J.'

_publ_section_title
;
 Synthesis and crystal structures of
 5,5'-(propane-2,2-diyl)bis(2-hydroxybenzaldehyde) and
 5,5'-(propane-2,2-diyl)bis(2-hydroxyisophthalaldehyde)
;
_journal_coeditor_code LH5885
_journal_issue 12
_journal_name_full 'Acta Crystallographica Section E'
_journal_page_first 1872
_journal_page_last 1877
_journal_paper_doi 10.1107/S2056989018016316
_journal_volume 74
_journal_year 2018
_chemical_formula_iupac 'C17 H16 O4'
_chemical_formula_moiety 'C17 H16 O4'
_chemical_formula_sum 'C17 H16 O4'
_chemical_formula_weight 284.30
_chemical_name_systematic
;
5,5'-(Propane-2,2-diyl)bis(2-hydroxybenzaldehyde)
;
_space_group_crystal_system monoclinic
_space_group_IT_number 14
_space_group_name_Hall '-P 2ybc'
_space_group_name_H-M_alt 'P 1 21/c 1'
_symmetry_space_group_name_Hall '-P 2ybc'
_symmetry_space_group_name_H-M 'P 1 21/c 1'
_atom_sites_solution_hydrogens geom
_atom_sites_solution_primary dual
_audit_creation_method
;
Olex2 1.2
(compiled 2016.09.09 svn.r3337 for OlexSys, GUI svn.r5227)
;
_cell_angle_alpha 90
_cell_angle_beta 90.396(4)
_cell_angle_gamma 90
_cell_formula_units_Z 4
_cell_length_a 16.6108(6)
_cell_length_b 12.0803(6)
_cell_length_c 7.0946(4)
_cell_measurement_reflns_used 2453
_cell_measurement_temperature 298.00(10)
_cell_measurement_theta_max 25.1790
_cell_measurement_theta_min 2.0830
_cell_volume 1423.59(12)
_computing_cell_refinement
;
CrysAlisPro (Rigaku OD, 2015)
;
_computing_data_collection
;
CrysAlisPro (Rigaku OD, 2015)
;
_computing_data_reduction
;
CrysAlisPro (Rigaku OD, 2015)
;
_computing_molecular_graphics
;
<i>OLEX2</i> (Dolomanov <i>et al.</i>,  2009)
;
_computing_structure_refinement
;
ShelXL (Sheldrick, 2015b)
;
_computing_structure_solution
;
ShelXT (Sheldrick, 2015a)
;
_diffrn_ambient_temperature 298.00(10)
_diffrn_detector_area_resol_mean 8.0945
_diffrn_measured_fraction_theta_full 0.990
_diffrn_measured_fraction_theta_max 0.990
_diffrn_measurement_device 'four-circle diffractometer'
_diffrn_measurement_device_type 'Rigaku Oxford Diffraction SuperNova, Dualflex, EosS2'
_diffrn_measurement_method '\w scans'
_diffrn_radiation_type MoK\a
_diffrn_radiation_wavelength 0.71073
_diffrn_reflns_av_R_equivalents 0.0174
_diffrn_reflns_av_unetI/netI 0.0224
_diffrn_reflns_limit_h_max 20
_diffrn_reflns_limit_h_min -20
_diffrn_reflns_limit_k_max 14
_diffrn_reflns_limit_k_min -11
_diffrn_reflns_limit_l_max 6
_diffrn_reflns_limit_l_min -8
_diffrn_reflns_number 6271
_diffrn_reflns_theta_full 25.339
_diffrn_reflns_theta_max 25.339
_diffrn_reflns_theta_min 2.085
_exptl_absorpt_coefficient_mu 0.094
_exptl_absorpt_correction_T_max 1.00000
_exptl_absorpt_correction_T_min 0.86079
_exptl_absorpt_correction_type multi-scan
_exptl_absorpt_process_details
;
(CrysAlisPro; Bourhis <i>et al.</i>,  2015)
;
_exptl_crystal_colour 'clear colourless'
_exptl_crystal_density_diffrn 1.326
_exptl_crystal_description irregular
_exptl_crystal_F_000 600
_exptl_crystal_size_max 0.35
_exptl_crystal_size_mid 0.3
_exptl_crystal_size_min 0.28
_refine_diff_density_max 0.210
_refine_diff_density_min -0.198
_refine_ls_extinction_coef 0.0035(12)
_refine_ls_extinction_expression Fc^*^=kFc[1+0.001xFc^2^\l^3^/sin(2\q)]^-1/4^
_refine_ls_extinction_method
;
SHELXL-2016/4 (Sheldrick 2016)
;
_refine_ls_goodness_of_fit_ref 1.097
_refine_ls_hydrogen_treatment constr
_refine_ls_matrix_type full
_refine_ls_number_parameters 195
_refine_ls_number_reflns 2589
_refine_ls_number_restraints 0
_refine_ls_restrained_S_all 1.097
_refine_ls_R_factor_all 0.0651
_refine_ls_R_factor_gt 0.0507
_refine_ls_shift/su_max 0.000
_refine_ls_shift/su_mean 0.000
_refine_ls_structure_factor_coef Fsqd
_refine_ls_weighting_details 'w=1/[\s^2^(Fo^2^)+(0.0347P)^2^+0.7348P] where P=(Fo^2^+2Fc^2^)/3'
_refine_ls_weighting_scheme calc
_refine_ls_wR_factor_gt 0.1155
_refine_ls_wR_factor_ref 0.1222
_reflns_number_gt 2036
_reflns_number_total 2589
_reflns_threshold_expression 'I > 2\s(I)'
_cod_data_source_file lh5885sup1.cif
_cod_data_source_block 1
_cod_database_code 2242747
_shelx_space_group_comment
;
The symmetry employed for this shelxl refinement is uniquely defined
by the following loop, which should always be used as a source of
symmetry information in preference to the above space-group names.
They are only intended as comments.
;

loop_
_space_group_symop_operation_xyz
'x, y, z'
'-x, y+1/2, -z+1/2'
'-x, -y, -z'
'x, -y-1/2, z-1/2'

loop_
_atom_site_type_symbol
_atom_site_label
_atom_site_fract_x
_atom_site_fract_y
_atom_site_fract_z
_atom_site_U_iso_or_equiv
_atom_site_adp_type
_atom_site_calc_flag
_atom_site_occupancy
O O1 0.60832(9) 0.41639(19) 0.2405(3) 0.0801(6) Uani d 1
O O2 0.52036(10) 0.26273(16) 0.0724(3) 0.0736(5) Uani d 1
H H2 0.562402 0.293270 0.104187 0.110 Uiso calc 1
O O3 0.01645(12) 0.31117(19) 0.6564(4) 0.1054(9) Uani d 1
H H3 -0.028389 0.315525 0.607948 0.158 Uiso calc 1
O O4 -0.08657(10) 0.34768(16) 0.3823(4) 0.0932(7) Uani d 1
C C1 0.24872(11) 0.53761(17) 0.2163(3) 0.0461(5) Uani d 1
C C2 0.26777(14) 0.6426(2) 0.3303(4) 0.0721(8) Uani d 1
H H2A 0.218770 0.681998 0.354821 0.108 Uiso calc 1
H H2B 0.303523 0.688954 0.259696 0.108 Uiso calc 1
H H2C 0.292921 0.622372 0.447559 0.108 Uiso calc 1
C C3 0.21711(14) 0.5742(2) 0.0216(4) 0.0662(7) Uani d 1
H H3A 0.199791 0.510478 -0.048481 0.099 Uiso calc 1
H H3B 0.259284 0.611212 -0.045502 0.099 Uiso calc 1
H H3C 0.172540 0.623899 0.037436 0.099 Uiso calc 1
C C4 0.32352(11) 0.46576(17) 0.1856(3) 0.0411(5) Uani d 1
C C5 0.31596(13) 0.36340(18) 0.0949(3) 0.0482(5) Uani d 1
H H5 0.264923 0.339291 0.059134 0.058 Uiso calc 1
C C6 0.38080(13) 0.29743(19) 0.0566(3) 0.0524(6) Uani d 1
H H6 0.373339 0.230404 -0.005545 0.063 Uiso calc 1
C C7 0.45731(12) 0.33011(19) 0.1102(3) 0.0486(5) Uani d 1
C C8 0.46721(11) 0.43126(19) 0.2017(3) 0.0448(5) Uani d 1
C C9 0.40007(11) 0.49711(18) 0.2366(3) 0.0430(5) Uani d 1
H H9 0.407386 0.564808 0.296766 0.052 Uiso calc 1
C C10 0.54638(13) 0.4685(2) 0.2607(3) 0.0600(7) Uani d 1
H H10 0.550084 0.537495 0.318412 0.072 Uiso calc 1
C C11 0.18592(11) 0.47158(16) 0.3248(3) 0.0420(5) Uani d 1
C C12 0.20564(13) 0.4232(2) 0.4976(3) 0.0569(6) Uani d 1
H H12 0.258393 0.428440 0.541446 0.068 Uiso calc 1
C C13 0.15019(15) 0.3682(2) 0.6053(4) 0.0699(8) Uani d 1
H H13 0.165623 0.336218 0.719130 0.084 Uiso calc 1
C C14 0.07106(14) 0.36060(19) 0.5433(4) 0.0651(7) Uani d 1
C C15 0.04964(12) 0.40537(18) 0.3714(4) 0.0519(6) Uani d 1
C C16 0.10733(12) 0.45953(18) 0.2658(3) 0.0469(5) Uani d 1
H H16 0.092278 0.489091 0.149790 0.056 Uiso calc 1
C C17 -0.03227(14) 0.3944(2) 0.3020(5) 0.0717(8) Uani d 1
H H17 -0.044107 0.426019 0.185508 0.086 Uiso calc 1

loop_
_atom_site_aniso_label
_atom_site_aniso_U_11
_atom_site_aniso_U_22
_atom_site_aniso_U_33
_atom_site_aniso_U_12
_atom_site_aniso_U_13
_atom_site_aniso_U_23
O1 0.0374(9) 0.1197(17) 0.0831(13) 0.0130(10) 0.0031(8) 0.0127(12)
O2 0.0616(10) 0.0765(13) 0.0828(13) 0.0281(9) 0.0117(10) -0.0046(10)
O3 0.0797(13) 0.0857(15) 0.152(2) 0.0139(12) 0.0501(14) 0.0595(15)
O4 0.0470(10) 0.0713(13) 0.162(2) -0.0120(9) 0.0304(12) -0.0243(13)
C1 0.0356(10) 0.0403(11) 0.0624(14) 0.0016(9) 0.0024(9) 0.0008(10)
C2 0.0487(13) 0.0455(14) 0.122(2) 0.0000(11) 0.0113(14) -0.0231(15)
C3 0.0496(13) 0.0670(17) 0.0819(18) 0.0083(12) 0.0080(12) 0.0270(14)
C4 0.0368(10) 0.0402(11) 0.0463(12) -0.0006(9) 0.0021(8) 0.0001(9)
C5 0.0441(11) 0.0461(13) 0.0543(13) -0.0033(10) -0.0030(10) -0.0045(10)
C6 0.0619(14) 0.0427(12) 0.0527(13) 0.0055(11) 0.0038(11) -0.0083(11)
C7 0.0479(12) 0.0526(14) 0.0456(12) 0.0123(10) 0.0096(9) 0.0050(11)
C8 0.0372(10) 0.0559(13) 0.0413(12) 0.0023(9) 0.0039(8) 0.0064(10)
C9 0.0412(11) 0.0419(11) 0.0459(12) -0.0021(9) 0.0021(9) -0.0013(9)
C10 0.0406(12) 0.0845(18) 0.0551(14) -0.0010(12) 0.0014(10) 0.0087(13)
C11 0.0357(10) 0.0377(11) 0.0526(13) 0.0041(8) 0.0020(9) -0.0049(10)
C12 0.0436(12) 0.0644(15) 0.0625(15) 0.0130(11) -0.0022(11) 0.0059(12)
C13 0.0669(16) 0.0731(18) 0.0698(17) 0.0226(13) 0.0113(13) 0.0274(14)
C14 0.0550(14) 0.0443(14) 0.096(2) 0.0109(11) 0.0266(14) 0.0164(14)
C15 0.0404(11) 0.0390(12) 0.0762(17) 0.0021(9) 0.0084(11) -0.0042(12)
C16 0.0408(11) 0.0457(12) 0.0543(13) 0.0015(9) 0.0011(9) -0.0026(10)
C17 0.0424(13) 0.0641(17) 0.109(2) -0.0049(12) 0.0080(14) -0.0208(16)

loop_
_atom_type_symbol
_atom_type_description
_atom_type_scat_dispersion_real
_atom_type_scat_dispersion_imag
_atom_type_scat_source
C C 0.0033 0.0016 'International Tables Vol C Tables 4.2.6.8 and 6.1.1.4'
H H 0.0000 0.0000 'International Tables Vol C Tables 4.2.6.8 and 6.1.1.4'
O O 0.0106 0.0060 'International Tables Vol C Tables 4.2.6.8 and 6.1.1.4'

loop_
_geom_angle_atom_site_label_1
_geom_angle_atom_site_label_2
_geom_angle_atom_site_label_3
_geom_angle
C7 O2 H2 109.5
C14 O3 H3 109.5
C2 C1 C3 107.6(2)
C4 C1 C2 112.22(17)
C4 C1 C3 107.89(18)
C11 C1 C2 107.77(18)
C11 C1 C3 111.89(17)
C11 C1 C4 109.48(16)
C1 C2 H2A 109.5
C1 C2 H2B 109.5
C1 C2 H2C 109.5
H2A C2 H2B 109.5
H2A C2 H2C 109.5
H2B C2 H2C 109.5
C1 C3 H3A 109.5
C1 C3 H3B 109.5
C1 C3 H3C 109.5
H3A C3 H3B 109.5
H3A C3 H3C 109.5
H3B C3 H3C 109.5
C5 C4 C1 119.71(17)
C9 C4 C1 123.83(18)
C9 C4 C5 116.42(18)
C4 C5 H5 118.7
C6 C5 C4 122.5(2)
C6 C5 H5 118.7
C5 C6 H6 119.9
C5 C6 C7 120.2(2)
C7 C6 H6 119.9
O2 C7 C6 119.0(2)
O2 C7 C8 122.0(2)
C6 C7 C8 118.96(19)
C7 C8 C9 119.45(19)
C7 C8 C10 120.7(2)
C9 C8 C10 119.8(2)
C4 C9 C8 122.5(2)
C4 C9 H9 118.8
C8 C9 H9 118.8
O1 C10 C8 124.9(3)
O1 C10 H10 117.6
C8 C10 H10 117.6
C12 C11 C1 120.33(18)
C16 C11 C1 123.53(19)
C16 C11 C12 116.1(2)
C11 C12 H12 118.7
C13 C12 C11 122.5(2)
C13 C12 H12 118.7
C12 C13 H13 120.2
C12 C13 C14 119.6(2)
C14 C13 H13 120.2
O3 C14 C13 118.6(3)
O3 C14 C15 121.8(2)
C15 C14 C13 119.5(2)
C14 C15 C16 119.2(2)
C14 C15 C17 120.0(2)
C16 C15 C17 120.7(2)
C11 C16 C15 123.0(2)
C11 C16 H16 118.5
C15 C16 H16 118.5
O4 C17 C15 125.7(3)
O4 C17 H17 117.2
C15 C17 H17 117.2

loop_
_geom_bond_atom_site_label_1
_geom_bond_atom_site_label_2
_geom_bond_distance
O1 C10 1.216(3)
O2 H2 0.8200
O2 C7 1.355(2)
O3 H3 0.8200
O3 C14 1.354(3)
O4 C17 1.210(3)
C1 C2 1.536(3)
C1 C3 1.539(3)
C1 C4 1.532(3)
C1 C11 1.526(3)
C2 H2A 0.9600
C2 H2B 0.9600
C2 H2C 0.9600
C3 H3A 0.9600
C3 H3B 0.9600
C3 H3C 0.9600
C4 C5 1.399(3)
C4 C9 1.373(3)
C5 H5 0.9300
C5 C6 1.368(3)
C6 H6 0.9300
C6 C7 1.381(3)
C7 C8 1.393(3)
C8 C9 1.393(3)
C8 C10 1.449(3)
C9 H9 0.9300
C10 H10 0.9300
C11 C12 1.395(3)
C11 C16 1.376(3)
C12 H12 0.9300
C12 C13 1.372(3)
C13 H13 0.9300
C13 C14 1.386(4)
C14 C15 1.379(4)
C15 C16 1.385(3)
C15 C17 1.450(3)
C16 H16 0.9300
C17 H17 0.9300

loop_
_geom_hbond_atom_site_label_D
_geom_hbond_atom_site_label_H
_geom_hbond_atom_site_label_A
_geom_hbond_distance_DH
_geom_hbond_distance_HA
_geom_hbond_distance_DA
_geom_hbond_angle_DHA
O2 H2 O1 0.82 1.93 2.642(3) 145
O3 H3 O4 0.82 1.90 2.619(4) 145

loop_
_geom_torsion_atom_site_label_1
_geom_torsion_atom_site_label_2
_geom_torsion_atom_site_label_3
_geom_torsion_atom_site_label_4
_geom_torsion
O2 C7 C8 C9 180.0(2)
O2 C7 C8 C10 0.0(3)
O3 C14 C15 C16 176.9(2)
O3 C14 C15 C17 -3.8(4)
C1 C4 C5 C6 177.4(2)
C1 C4 C9 C8 -178.02(19)
C1 C11 C12 C13 176.4(2)
C1 C11 C16 C15 -175.8(2)
C2 C1 C4 C5 175.9(2)
C2 C1 C4 C9 -6.4(3)
C2 C1 C11 C12 -67.3(2)
C2 C1 C11 C16 109.9(2)
C3 C1 C4 C5 -65.7(2)
C3 C1 C4 C9 112.0(2)
C3 C1 C11 C12 174.6(2)
C3 C1 C11 C16 -8.2(3)
C4 C1 C11 C12 55.0(3)
C4 C1 C11 C16 -127.7(2)
C4 C5 C6 C7 0.9(3)
C5 C4 C9 C8 -0.3(3)
C5 C6 C7 O2 179.3(2)
C5 C6 C7 C8 -0.5(3)
C6 C7 C8 C9 -0.2(3)
C6 C7 C8 C10 179.8(2)
C7 C8 C9 C4 0.6(3)
C7 C8 C10 O1 -1.6(4)
C9 C4 C5 C6 -0.5(3)
C9 C8 C10 O1 178.4(2)
C10 C8 C9 C4 -179.4(2)
C11 C1 C4 C5 56.3(3)
C11 C1 C4 C9 -126.0(2)
C11 C12 C13 C14 -0.7(4)
C12 C11 C16 C15 1.6(3)
C12 C13 C14 O3 -176.5(2)
C12 C13 C14 C15 2.1(4)
C13 C14 C15 C16 -1.6(4)
C13 C14 C15 C17 177.7(2)
C14 C15 C16 C11 -0.3(3)
C14 C15 C17 O4 -0.2(4)
C16 C11 C12 C13 -1.1(3)
C16 C15 C17 O4 179.1(2)
C17 C15 C16 C11 -179.6(2)

_cod_database_fobs_code 2242747
